data_7160068
loop_
_publ_author_name
'Jana, Debashis'
'Roy, Sima'
'Naskar, Srijita'
'Halder, Supriyo'
'Kanrar, Gopal'
'Pramanik, Kausikisankar'

_publ_section_title
;
 Potent pincer-zinc catalyzed homogeneous &#x3b1;-alkylation and
 Friedl&#xe4;nder quinoline synthesis reaction of secondary
 alcohols/ketones with primary alcohols.
;
_journal_issue 31
_journal_name_full 'Organic &amp; biomolecular chemistry'
_journal_page_first 6393
_journal_page_last 6408
_journal_paper_doi 10.1039/d4ob00988f
_journal_volume 22
_journal_year 2024
_chemical_formula_moiety 'C17 H12 Cl3 N5 Zn'
_chemical_formula_sum 'C17 H12 Cl3 N5 Zn'
_chemical_formula_weight 458.04
_space_group_crystal_system monoclinic
_space_group_IT_number 15
_space_group_name_Hall '-C 2yc'
_space_group_name_H-M_alt 'C 1 2/c 1'
_atom_sites_solution_hydrogens geom
_atom_sites_solution_primary dual
_audit_creation_date 2023-03-27
_audit_creation_method
;
Olex2 1.5
(compiled 2023.02.24 svn.rf166f9f3 for OlexSys, GUI svn.r6725)
;
_audit_update_record
;
2024-04-16 deposited with the CCDC.	2024-07-11 downloaded from the CCDC.
;
_cell_angle_alpha 90
_cell_angle_beta 105.697(2)
_cell_angle_gamma 90
_cell_formula_units_Z 8
_cell_length_a 14.0244(8)
_cell_length_b 15.2683(9)
_cell_length_c 19.1822(11)
_cell_measurement_reflns_used 9889
_cell_measurement_temperature 273.15
_cell_measurement_theta_max 25.65
_cell_measurement_theta_min 2.48
_cell_volume 3954.3(4)
_computing_cell_refinement 'SAINT V8.38A (Bruker, 2018)'
_computing_data_reduction 'SAINT V8.38A (Bruker, 2018)'
_computing_molecular_graphics 'Olex2 1.5 (Dolomanov et al., 2009)'
_computing_publication_material 'Olex2 1.5 (Dolomanov et al., 2009)'
_computing_structure_refinement 'SHELXL 2018/3 (Sheldrick, 2015)'
_computing_structure_solution 'SHELXT 2018/2 (Sheldrick, 2018)'
_diffrn_ambient_temperature 273.15
_diffrn_measured_fraction_theta_full 0.998
_diffrn_measured_fraction_theta_max 0.996
_diffrn_measurement_device_type "'Bruker D8 QUEST SCXRD"
_diffrn_measurement_method '\f and \w scans'
_diffrn_radiation_type MoK\a
_diffrn_radiation_wavelength 0.71073
_diffrn_reflns_av_R_equivalents 0.0672
_diffrn_reflns_av_unetI/netI 0.0239
_diffrn_reflns_Laue_measured_fraction_full 0.998
_diffrn_reflns_Laue_measured_fraction_max 0.996
_diffrn_reflns_limit_h_max 17
_diffrn_reflns_limit_h_min -17
_diffrn_reflns_limit_k_max 18
_diffrn_reflns_limit_k_min -18
_diffrn_reflns_limit_l_max 23
_diffrn_reflns_limit_l_min -23
_diffrn_reflns_number 56654
_diffrn_reflns_point_group_measured_fraction_full 0.998
_diffrn_reflns_point_group_measured_fraction_max 0.996
_diffrn_reflns_theta_full 25.242
_diffrn_reflns_theta_max 25.712
_diffrn_reflns_theta_min 2.091
_diffrn_source_current 1.0
_diffrn_source_power 0.05
_diffrn_source_voltage 50.0
_diffrn_standards_number 0
_exptl_absorpt_coefficient_mu 1.658
_exptl_absorpt_correction_T_max 0.5621
_exptl_absorpt_correction_T_min 0.3958
_exptl_absorpt_correction_type multi-scan
_exptl_absorpt_process_details
;
SADABS-2016/2 (Bruker,2016/2) was used for absorption correction.
wR2(int) was 0.1472 before and 0.0764 after correction.
The Ratio of minimum to maximum transmission is 0.7041.
The \l/2 correction factor is Not present.
;
_exptl_crystal_colour 'metallic dark red'
_exptl_crystal_colour_lustre metallic
_exptl_crystal_colour_modifier dark
_exptl_crystal_colour_primary red
_exptl_crystal_density_diffrn 1.539
_exptl_crystal_description block
_exptl_crystal_F_000 1840
_exptl_crystal_size_max 0.5
_exptl_crystal_size_mid 0.3
_exptl_crystal_size_min 0.2
_refine_diff_density_max 0.572
_refine_diff_density_min -0.406
_refine_diff_density_rms 0.059
_refine_ls_extinction_method none
_refine_ls_goodness_of_fit_ref 1.108
_refine_ls_hydrogen_treatment constr
_refine_ls_matrix_type full
_refine_ls_number_parameters 235
_refine_ls_number_reflns 3760
_refine_ls_number_restraints 0
_refine_ls_restrained_S_all 1.108
_refine_ls_R_factor_all 0.0521
_refine_ls_R_factor_gt 0.0425
_refine_ls_shift/su_max 0.001
_refine_ls_shift/su_mean 0.000
_refine_ls_structure_factor_coef Fsqd
_refine_ls_weighting_details 'w=1/[\s^2^(Fo^2^)+(0.0457P)^2^+6.6640P] where P=(Fo^2^+2Fc^2^)/3'
_refine_ls_weighting_scheme calc
_refine_ls_wR_factor_gt 0.0986
_refine_ls_wR_factor_ref 0.1045
_reflns_Friedel_coverage 0.000
_reflns_number_gt 3194
_reflns_number_total 3760
_reflns_threshold_expression 'I > 2\s(I)'
_cod_data_source_file d4ob00988f2.cif
_cod_data_source_block 1a
_cod_depositor_comments 'Adding full bibliography for 7160068--7160071.cif.'
_cod_database_code 7160068
_shelx_shelxl_version_number 2018/3
_shelx_space_group_comment
;
The symmetry employed for this shelxl refinement is uniquely defined
by the following loop, which should always be used as a source of
symmetry information in preference to the above space-group names.
They are only intended as comments.
;
_shelx_estimated_absorpt_t_max 0.733
_shelx_estimated_absorpt_t_min 0.491
_olex2_refinement_description
;
1. Fixed Uiso
 At 1.2 times of:
  All C(H) groups
2.a Aromatic/amide H refined with riding coordinates:
 C1(H1), C2(H2), C3(H3), C4(H4), C7(H7), C8(H8), C9(H9), C10(H10), C13(H13),
 C14(H14), C16(H16), C17(H17)
;
_smtbx_masks_void_probe_radius 1.2
_smtbx_masks_void_truncation_radius 1.2
_olex2_submission_special_instructions 'No special instructions were received'

loop_
_space_group_symop_operation_xyz
'x, y, z'
'-x, y, -z+1/2'
'x+1/2, y+1/2, z'
'-x+1/2, y+1/2, -z+1/2'
'-x, -y, -z'
'x, -y, z-1/2'
'-x+1/2, -y+1/2, -z'
'x+1/2, -y+1/2, z-1/2'

loop_
_atom_site_label
_atom_site_type_symbol
_atom_site_fract_x
_atom_site_fract_y
_atom_site_fract_z
_atom_site_U_iso_or_equiv
_atom_site_adp_type
_atom_site_occupancy
_atom_site_site_symmetry_order
_atom_site_calc_flag
_atom_site_refinement_flags_posn
_atom_site_refinement_flags_adp
_atom_site_refinement_flags_occupancy
_atom_site_disorder_assembly
_atom_site_disorder_group
C1 C 0.6943(3) 0.1873(2) 0.36210(19) 0.0536(9) Uani 1 1 d . . . . .
H1 H 0.723559 0.187956 0.411773 0.064 Uiso 1 1 calc R U . . .
C2 C 0.6720(3) 0.1078(2) 0.3276(2) 0.0601(10) Uani 1 1 d . . . . .
H2 H 0.686208 0.055980 0.353937 0.072 Uiso 1 1 calc R U . . .
C3 C 0.6290(3) 0.1052(2) 0.2547(2) 0.0587(9) Uani 1 1 d . . . . .
H3 H 0.614483 0.051890 0.230592 0.070 Uiso 1 1 calc R U . . .
C4 C 0.6074(3) 0.1836(2) 0.2172(2) 0.0533(8) Uani 1 1 d . . . . .
H4 H 0.577102 0.184541 0.167695 0.064 Uiso 1 1 calc R U . . .
C5 C 0.6324(2) 0.2599(2) 0.25584(17) 0.0406(7) Uani 1 1 d . . . . .
C6 C 0.6155(2) 0.48833(19) 0.22138(16) 0.0367(6) Uani 1 1 d . . . . .
C7 C 0.5762(2) 0.4963(2) 0.14618(16) 0.0442(7) Uani 1 1 d . . . . .
H7 H 0.562803 0.446726 0.117015 0.053 Uiso 1 1 calc R U . . .
C8 C 0.5579(3) 0.5781(2) 0.11638(18) 0.0526(9) Uani 1 1 d . . . . .
H8 H 0.532924 0.583967 0.066503 0.063 Uiso 1 1 calc R U . . .
C9 C 0.5762(3) 0.6519(2) 0.15952(19) 0.0541(9) Uani 1 1 d . . . . .
H9 H 0.561956 0.706837 0.138373 0.065 Uiso 1 1 calc R U . . .
C10 C 0.6149(3) 0.6454(2) 0.23319(18) 0.0485(8) Uani 1 1 d . . . . .
H10 H 0.627422 0.695640 0.261618 0.058 Uiso 1 1 calc R U . . .
C11 C 0.6355(2) 0.5628(2) 0.26514(16) 0.0384(7) Uani 1 1 d . . . . .
C12 C 0.7196(3) 0.6150(2) 0.45185(17) 0.0433(7) Uani 1 1 d . . . . .
C13 C 0.6756(3) 0.6629(2) 0.49637(18) 0.0483(8) Uani 1 1 d . . . . .
H13 H 0.616978 0.693118 0.476469 0.058 Uiso 1 1 calc R U . . .
C14 C 0.7186(3) 0.6658(2) 0.56962(19) 0.0531(9) Uani 1 1 d . . . . .
H14 H 0.687833 0.695322 0.599992 0.064 Uiso 1 1 calc R U . . .
C15 C 0.8075(3) 0.6244(2) 0.59738(18) 0.0530(9) Uani 1 1 d . . . . .
C16 C 0.8549(3) 0.5795(2) 0.55386(19) 0.0559(9) Uani 1 1 d . . . . .
H16 H 0.916108 0.553338 0.573671 0.067 Uiso 1 1 calc R U . . .
C17 C 0.8100(3) 0.5743(2) 0.48060(19) 0.0512(8) Uani 1 1 d . . . . .
H17 H 0.840219 0.543481 0.450580 0.061 Uiso 1 1 calc R U . . .
Cl1 Cl 0.65055(7) 0.39243(6) 0.46154(5) 0.0576(2) Uani 1 1 d . . . . .
Cl2 Cl 0.87641(6) 0.39494(6) 0.37879(5) 0.0570(2) Uani 1 1 d . . . . .
Cl3 Cl 0.86208(10) 0.62861(7) 0.69045(5) 0.0793(4) Uani 1 1 d . . . . .
N1 N 0.67559(19) 0.26281(17) 0.32714(14) 0.0427(6) Uani 1 1 d . . . . .
N2 N 0.60879(19) 0.34013(17) 0.21767(13) 0.0428(6) Uani 1 1 d . . . . .
N3 N 0.63543(17) 0.40685(15) 0.25680(13) 0.0360(5) Uani 1 1 d . . . . .
N4 N 0.67933(18) 0.55066(17) 0.34077(13) 0.0394(6) Uani 1 1 d . . . . .
N5 N 0.6707(2) 0.61748(17) 0.37738(15) 0.0457(6) Uani 1 1 d . . . . .
Zn1 Zn 0.71421(3) 0.39418(2) 0.36785(2) 0.04196(13) Uani 1 1 d . . . . .

loop_
_atom_site_aniso_label
_atom_site_aniso_U_11
_atom_site_aniso_U_22
_atom_site_aniso_U_33
_atom_site_aniso_U_23
_atom_site_aniso_U_13
_atom_site_aniso_U_12
C1 0.057(2) 0.051(2) 0.051(2) 0.0128(16) 0.0124(17) 0.0043(16)
C2 0.064(2) 0.0366(18) 0.082(3) 0.0124(18) 0.024(2) 0.0049(16)
C3 0.064(2) 0.0394(19) 0.076(3) -0.0058(18) 0.024(2) -0.0039(16)
C4 0.057(2) 0.047(2) 0.055(2) -0.0065(16) 0.0140(17) -0.0051(16)
C5 0.0408(17) 0.0382(16) 0.0436(17) 0.0005(13) 0.0128(14) -0.0004(13)
C6 0.0366(15) 0.0387(16) 0.0363(15) 0.0029(12) 0.0123(13) 0.0007(12)
C7 0.0453(18) 0.0509(19) 0.0366(16) 0.0025(14) 0.0114(14) 0.0048(14)
C8 0.055(2) 0.066(2) 0.0370(17) 0.0115(16) 0.0113(15) 0.0099(17)
C9 0.059(2) 0.048(2) 0.058(2) 0.0205(17) 0.0198(18) 0.0088(16)
C10 0.055(2) 0.0401(18) 0.0518(19) 0.0047(15) 0.0173(16) -0.0007(15)
C11 0.0355(16) 0.0411(17) 0.0398(16) 0.0016(13) 0.0121(13) -0.0014(13)
C12 0.0536(19) 0.0351(16) 0.0429(17) -0.0044(13) 0.0160(15) -0.0110(14)
C13 0.056(2) 0.0381(17) 0.0528(19) -0.0063(15) 0.0188(16) -0.0070(15)
C14 0.075(2) 0.0420(19) 0.0486(19) -0.0100(15) 0.0268(18) -0.0143(17)
C15 0.078(3) 0.0401(18) 0.0378(17) -0.0073(14) 0.0108(17) -0.0235(17)
C16 0.054(2) 0.056(2) 0.053(2) -0.0058(17) 0.0057(17) -0.0100(17)
C17 0.053(2) 0.051(2) 0.0505(19) -0.0124(16) 0.0156(16) -0.0066(16)
Cl1 0.0731(6) 0.0631(6) 0.0425(4) 0.0048(4) 0.0256(4) -0.0023(4)
Cl2 0.0430(5) 0.0636(6) 0.0628(5) -0.0069(4) 0.0112(4) 0.0026(4)
Cl3 0.1285(10) 0.0556(6) 0.0423(5) -0.0093(4) 0.0035(5) -0.0119(6)
N1 0.0460(15) 0.0405(14) 0.0407(14) 0.0037(11) 0.0103(12) 0.0020(11)
N2 0.0480(15) 0.0407(15) 0.0366(13) -0.0038(11) 0.0059(11) -0.0012(11)
N3 0.0359(13) 0.0375(14) 0.0350(13) 0.0022(10) 0.0104(10) 0.0003(10)
N4 0.0412(14) 0.0404(14) 0.0379(13) -0.0008(11) 0.0130(11) -0.0045(11)
N5 0.0539(16) 0.0397(15) 0.0456(15) -0.0066(12) 0.0169(13) -0.0069(12)
Zn1 0.0429(2) 0.0496(2) 0.0317(2) 0.00113(15) 0.00724(15) -0.00080(16)

loop_
_atom_type_symbol
_atom_type_description
_atom_type_scat_dispersion_real
_atom_type_scat_dispersion_imag
_atom_type_scat_source
C C 0.0033 0.0016 'International Tables Vol C Tables 4.2.6.8 and 6.1.1.4'
H H 0.0000 0.0000 'International Tables Vol C Tables 4.2.6.8 and 6.1.1.4'
Cl Cl 0.1484 0.1585 'International Tables Vol C Tables 4.2.6.8 and 6.1.1.4'
N N 0.0061 0.0033 'International Tables Vol C Tables 4.2.6.8 and 6.1.1.4'
Zn Zn 0.2839 1.4301 'International Tables Vol C Tables 4.2.6.8 and 6.1.1.4'

loop_
_geom_angle_atom_site_label_1
_geom_angle_atom_site_label_2
_geom_angle_atom_site_label_3
_geom_angle
_geom_angle_site_symmetry_1
_geom_angle_site_symmetry_3
_geom_angle_publ_flag
C2 C1 H1 118.8 . . ?
N1 C1 H1 118.8 . . ?
N1 C1 C2 122.4(3) . . ?
C1 C2 H2 120.1 . . ?
C3 C2 C1 119.8(3) . . ?
C3 C2 H2 120.1 . . ?
C2 C3 H3 120.7 . . ?
C2 C3 C4 118.6(3) . . ?
C4 C3 H3 120.7 . . ?
C3 C4 H4 121.2 . . ?
C5 C4 C3 117.7(3) . . ?
C5 C4 H4 121.2 . . ?
C4 C5 N2 117.6(3) . . ?
N1 C5 C4 124.0(3) . . ?
N1 C5 N2 118.4(3) . . ?
C7 C6 N3 123.0(3) . . ?
C11 C6 C7 120.4(3) . . ?
C11 C6 N3 116.6(3) . . ?
C6 C7 H7 120.5 . . ?
C8 C7 C6 119.1(3) . . ?
C8 C7 H7 120.5 . . ?
C7 C8 H8 119.6 . . ?
C7 C8 C9 120.7(3) . . ?
C9 C8 H8 119.6 . . ?
C8 C9 H9 119.5 . . ?
C10 C9 C8 121.0(3) . . ?
C10 C9 H9 119.5 . . ?
C9 C10 H10 120.2 . . ?
C9 C10 C11 119.6(3) . . ?
C11 C10 H10 120.2 . . ?
C6 C11 C10 119.2(3) . . ?
C6 C11 N4 117.8(3) . . ?
C10 C11 N4 123.0(3) . . ?
C13 C12 N5 115.7(3) . . ?
C17 C12 C13 120.1(3) . . ?
C17 C12 N5 124.0(3) . . ?
C12 C13 H13 120.0 . . ?
C14 C13 C12 120.1(3) . . ?
C14 C13 H13 120.0 . . ?
C13 C14 H14 120.5 . . ?
C15 C14 C13 119.0(3) . . ?
C15 C14 H14 120.5 . . ?
C14 C15 C16 122.0(3) . . ?
C14 C15 Cl3 118.8(3) . . ?
C16 C15 Cl3 119.2(3) . . ?
C15 C16 H16 120.6 . . ?
C17 C16 C15 118.9(4) . . ?
C17 C16 H16 120.6 . . ?
C12 C17 H17 120.1 . . ?
C16 C17 C12 119.8(3) . . ?
C16 C17 H17 120.1 . . ?
C1 N1 C5 117.5(3) . . ?
C1 N1 Zn1 128.9(2) . . ?
C5 N1 Zn1 113.5(2) . . ?
N3 N2 C5 113.6(2) . . ?
C6 N3 Zn1 123.02(19) . . ?
N2 N3 C6 116.0(2) . . ?
N2 N3 Zn1 120.85(19) . . ?
C11 N4 Zn1 110.28(18) . . ?
N5 N4 C11 112.4(3) . . ?
N5 N4 Zn1 135.2(2) . . ?
N4 N5 C12 116.6(3) . . ?
Cl1 Zn1 Cl2 123.35(4) . . ?
Cl1 Zn1 N4 94.71(6) . . ?
Cl2 Zn1 N4 98.87(6) . . ?
N1 Zn1 Cl1 99.51(7) . . ?
N1 Zn1 Cl2 100.84(7) . . ?
N1 Zn1 N4 143.59(9) . . ?
N3 Zn1 Cl1 126.89(7) . . ?
N3 Zn1 Cl2 109.54(7) . . ?
N3 Zn1 N1 73.25(9) . . ?
N3 Zn1 N4 71.40(9) . . ?

loop_
_geom_bond_atom_site_label_1
_geom_bond_atom_site_label_2
_geom_bond_distance
_geom_bond_site_symmetry_2
_geom_bond_publ_flag
C1 H1 0.9300 . ?
C1 C2 1.378(5) . ?
C1 N1 1.324(4) . ?
C2 H2 0.9300 . ?
C2 C3 1.367(6) . ?
C3 H3 0.9300 . ?
C3 C4 1.387(5) . ?
C4 H4 0.9300 . ?
C4 C5 1.374(5) . ?
C5 N1 1.338(4) . ?
C5 N2 1.420(4) . ?
C6 C7 1.403(4) . ?
C6 C11 1.396(4) . ?
C6 N3 1.409(4) . ?
C7 H7 0.9300 . ?
C7 C8 1.368(5) . ?
C8 H8 0.9300 . ?
C8 C9 1.381(5) . ?
C9 H9 0.9300 . ?
C9 C10 1.373(5) . ?
C10 H10 0.9300 . ?
C10 C11 1.398(4) . ?
C11 N4 1.426(4) . ?
C12 C13 1.390(4) . ?
C12 C17 1.384(5) . ?
C12 N5 1.408(4) . ?
C13 H13 0.9300 . ?
C13 C14 1.371(5) . ?
C14 H14 0.9300 . ?
C14 C15 1.371(5) . ?
C15 C16 1.381(5) . ?
C15 Cl3 1.743(3) . ?
C16 H16 0.9300 . ?
C16 C17 1.378(5) . ?
C17 H17 0.9300 . ?
Cl1 Zn1 2.2125(9) . ?
Cl2 Zn1 2.2272(9) . ?
N1 Zn1 2.167(3) . ?
N2 N3 1.260(3) . ?
N3 Zn1 2.127(2) . ?
N4 N5 1.263(4) . ?
N4 Zn1 2.466(3) . ?

loop_
_geom_torsion_atom_site_label_1
_geom_torsion_atom_site_label_2
_geom_torsion_atom_site_label_3
_geom_torsion_atom_site_label_4
_geom_torsion
_geom_torsion_site_symmetry_1
_geom_torsion_site_symmetry_2
_geom_torsion_site_symmetry_3
_geom_torsion_site_symmetry_4
_geom_torsion_publ_flag
C1 C2 C3 C4 -1.0(6) . . . . ?
C2 C1 N1 C5 0.7(5) . . . . ?
C2 C1 N1 Zn1 -174.7(3) . . . . ?
C2 C3 C4 C5 1.1(5) . . . . ?
C3 C4 C5 N1 -0.4(5) . . . . ?
C3 C4 C5 N2 -179.0(3) . . . . ?
C4 C5 N1 C1 -0.5(5) . . . . ?
C4 C5 N1 Zn1 175.5(3) . . . . ?
C4 C5 N2 N3 -179.1(3) . . . . ?
C5 N2 N3 C6 178.8(2) . . . . ?
C5 N2 N3 Zn1 2.8(3) . . . . ?
C6 C7 C8 C9 -1.1(5) . . . . ?
C6 C11 N4 N5 -162.7(3) . . . . ?
C6 C11 N4 Zn1 3.1(3) . . . . ?
C7 C6 C11 C10 0.6(4) . . . . ?
C7 C6 C11 N4 -177.4(3) . . . . ?
C7 C6 N3 N2 -5.3(4) . . . . ?
C7 C6 N3 Zn1 170.7(2) . . . . ?
C7 C8 C9 C10 1.3(5) . . . . ?
C8 C9 C10 C11 -0.6(5) . . . . ?
C9 C10 C11 C6 -0.4(5) . . . . ?
C9 C10 C11 N4 177.5(3) . . . . ?
C10 C11 N4 N5 19.3(4) . . . . ?
C10 C11 N4 Zn1 -174.8(2) . . . . ?
C11 C6 C7 C8 0.1(5) . . . . ?
C11 C6 N3 N2 173.8(3) . . . . ?
C11 C6 N3 Zn1 -10.3(4) . . . . ?
C11 N4 N5 C12 -174.2(3) . . . . ?
C12 C13 C14 C15 3.2(5) . . . . ?
C13 C12 C17 C16 1.7(5) . . . . ?
C13 C12 N5 N4 -150.1(3) . . . . ?
C13 C14 C15 C16 -0.3(5) . . . . ?
C13 C14 C15 Cl3 179.7(2) . . . . ?
C14 C15 C16 C17 -1.8(5) . . . . ?
C15 C16 C17 C12 1.1(5) . . . . ?
C17 C12 C13 C14 -3.9(5) . . . . ?
C17 C12 N5 N4 35.1(4) . . . . ?
Cl3 C15 C16 C17 178.1(3) . . . . ?
N1 C1 C2 C3 0.0(6) . . . . ?
N1 C5 N2 N3 2.3(4) . . . . ?
N2 C5 N1 C1 178.0(3) . . . . ?
N2 C5 N1 Zn1 -5.9(3) . . . . ?
N3 C6 C7 C8 179.1(3) . . . . ?
N3 C6 C11 C10 -178.5(3) . . . . ?
N3 C6 C11 N4 3.5(4) . . . . ?
N5 C12 C13 C14 -178.9(3) . . . . ?
N5 C12 C17 C16 176.3(3) . . . . ?
Zn1 N4 N5 C12 24.7(4) . . . . ?

loop_
_smtbx_masks_void_nr
_smtbx_masks_void_average_x
_smtbx_masks_void_average_y
_smtbx_masks_void_average_z
_smtbx_masks_void_volume
_smtbx_masks_void_count_electrons
_smtbx_masks_void_content
1 -0.023 0.328 0.538 42.6 8.4 '0.75 H2O'
2 0.023 0.328 0.962 42.6 8.4 '0.75 H2O'
3 -0.023 0.672 0.038 42.6 8.4 '0.75 H2O'
4 0.023 0.672 0.462 42.6 8.5 '0.75 H2O'
5 0.477 0.172 0.038 42.6 8.4 '0.75 H2O'
6 0.477 0.828 0.538 42.6 8.4 '0.75 H2O'
7 0.523 0.172 0.462 42.6 8.5 '0.75 H2O'
8 0.523 0.828 0.962 42.6 8.4 '0.75 H2O'
